data_2243270
loop_
_publ_author_name
'Vassilyeva, Olga Yu.'
'Buvaylo, Elena A.'
'Kokozay, Vladimir N.'
'Petrusenko, Svitlana R.'
'Melnyk, Andrii K.'
'Skelton, Brian W.'

_publ_section_title
;
 Crystal structure of imidazo[1,5-<i>a</i>]pyridinium-based hybrid salt
 (C~13~H~12~N~3~)~2~[MnCl~4~]
;
_journal_coeditor_code LH5945
_journal_issue 3
_journal_name_full 'Acta Crystallographica Section E'
_journal_page_first 309
_journal_page_last 313
_journal_paper_doi 10.1107/S2056989020001425
_journal_volume 76
_journal_year 2020
_chemical_formula_iupac '(C13 H12 N3)2 [Mn Cl4]'
_chemical_formula_moiety '2(C13 H12 N3 +), Cl4 Mn 2-'
_chemical_formula_sum 'C26 H24 Cl4 Mn N6'
_chemical_formula_weight 617.25
_chemical_name_systematic
;
Bis[2-methyl-3-(pyridin-2-yl)imidazo[1,5-<i>a</i>]pyridinium]
tetrachloridomanganate(II)
;
_space_group_IT_number 14
_space_group_name_Hall '-P 2ybc'
_space_group_name_H-M_alt 'P 1 21/c 1'
_symmetry_cell_setting monoclinic
_symmetry_space_group_name_Hall '-P 2ybc'
_symmetry_space_group_name_H-M 'P 1 21/c 1'
_atom_sites_solution_hydrogens geom
_audit_creation_method 'WinGX routine CIF_UPDATE'
_cell_angle_alpha 90
_cell_angle_beta 94.896(2)
_cell_angle_gamma 90
_cell_formula_units_Z 4
_cell_length_a 7.48920(10)
_cell_length_b 15.9488(4)
_cell_length_c 22.4266(5)
_cell_measurement_reflns_used 10548
_cell_measurement_temperature 100(2)
_cell_measurement_theta_max 34.6426
_cell_measurement_theta_min 3.6346
_cell_volume 2668.94(10)
_computing_cell_refinement
;
CrysAlis PRO (Rigaku OD, 2016)
;
_computing_data_collection
;
CrysAlis PRO (Rigaku OD, 2016)
;
_computing_data_reduction
;
CrysAlis PRO (Rigaku OD, 2016)
;
_computing_molecular_graphics
;
Mercury (Macrae <i>et al.</i>,  2006)
;
_computing_publication_material
;
WinGX (Farrugia, 2012)
;
_computing_structure_refinement
;
SHELXL2017 (Sheldrick, 2015)
;
_computing_structure_solution
;
SIR92 (Altomare <i>et al.</i>,  1994)
;
_diffrn_ambient_temperature 100(2)
_diffrn_detector_area_resol_mean 10.4738
_diffrn_measured_fraction_theta_full 0.997
_diffrn_measured_fraction_theta_max 0.998
_diffrn_measurement_device_type 'Oxford Diffraction Gemini diffractometer'
_diffrn_measurement_method '\w scans'
_diffrn_radiation_monochromator graphite
_diffrn_radiation_type MoK\a
_diffrn_radiation_wavelength 0.71073
_diffrn_reflns_av_R_equivalents 0.0689
_diffrn_reflns_av_unetI/netI 0.1336
_diffrn_reflns_limit_h_max 10
_diffrn_reflns_limit_h_min -10
_diffrn_reflns_limit_k_max 22
_diffrn_reflns_limit_k_min -22
_diffrn_reflns_limit_l_max 31
_diffrn_reflns_limit_l_min -4
_diffrn_reflns_number 7856
_diffrn_reflns_theta_full 25.242
_diffrn_reflns_theta_max 30.052
_diffrn_reflns_theta_min 3.642
_exptl_absorpt_coefficient_mu 0.924
_exptl_absorpt_correction_T_max 0.942
_exptl_absorpt_correction_T_min 0.753
_exptl_absorpt_correction_type analytical
_exptl_absorpt_process_details
;
(CrysAlis PRO; Rigaku OD, 2016)
;
_exptl_crystal_colour colourless
_exptl_crystal_density_diffrn 1.536
_exptl_crystal_description needle
_exptl_crystal_F_000 1260
_exptl_crystal_size_max 0.36
_exptl_crystal_size_mid 0.1
_exptl_crystal_size_min 0.075
_refine_diff_density_max 0.577
_refine_diff_density_min -0.691
_refine_ls_extinction_method none
_refine_ls_goodness_of_fit_ref 1.153
_refine_ls_hydrogen_treatment constr
_refine_ls_matrix_type full
_refine_ls_number_parameters 337
_refine_ls_number_reflns 7856
_refine_ls_number_restraints 0
_refine_ls_restrained_S_all 1.153
_refine_ls_R_factor_all 0.0692
_refine_ls_R_factor_gt 0.0572
_refine_ls_shift/su_max 0
_refine_ls_shift/su_mean 0
_refine_ls_structure_factor_coef Fsqd
_refine_ls_weighting_details 'w=1/[\s^2^(Fo^2^)+(0.1060P)^2^+2.4383P] where P=(Fo^2^+2Fc^2^)/3'
_refine_ls_weighting_scheme calc
_refine_ls_wR_factor_gt 0.1752
_refine_ls_wR_factor_ref 0.1855
_reflns_number_gt 6781
_reflns_number_total 7856
_reflns_threshold_expression 'I > 2\s(I)'
_cod_data_source_file lh5945sup1.cif
_cod_data_source_block I
_cod_original_sg_symbol_H-M 'P 21/c'
_cod_database_code 2243270

loop_
_symmetry_equiv_pos_as_xyz
'x, y, z'
'-x, y+1/2, -z+1/2'
'-x, -y, -z'
'x, -y-1/2, z-1/2'

loop_
_atom_site_type_symbol
_atom_site_label
_atom_site_fract_x
_atom_site_fract_y
_atom_site_fract_z
_atom_site_U_iso_or_equiv
_atom_site_adp_type
_atom_site_calc_flag
_atom_site_occupancy
Mn Mn1 0.18155(7) 0.24718(3) 0.12270(2) 0.01416(13) Uani d 1
Cl Cl1 -0.09406(11) 0.17752(5) 0.10546(4) 0.01936(17) Uani d 1
Cl Cl2 0.41361(11) 0.14691(5) 0.12578(3) 0.01805(17) Uani d 1
Cl Cl3 0.18969(12) 0.31455(5) 0.21748(3) 0.01903(17) Uani d 1
Cl Cl4 0.22558(12) 0.35257(5) 0.04936(4) 0.02042(18) Uani d 1
C C11 0.7917(5) 0.1463(2) 0.25204(15) 0.0163(6) Uani d 1
H H11 0.743093 0.121304 0.215771 0.02 Uiso calc 1
N N12 0.7856(4) 0.22928(17) 0.26666(12) 0.0149(5) Uani d 1
C C12 0.6912(5) 0.2909(2) 0.22796(16) 0.0207(7) Uani d 1
H H12A 0.619181 0.327043 0.251868 0.031 Uiso calc 1
H H12B 0.612553 0.262038 0.197364 0.031 Uiso calc 1
H H12C 0.778253 0.32509 0.208559 0.031 Uiso calc 1
C C13 0.8700(4) 0.2431(2) 0.32148(14) 0.0143(6) Uani d 1
N N13A 0.9302(4) 0.16698(17) 0.34265(12) 0.0139(5) Uani d 1
C C14 1.0262(5) 0.1464(2) 0.39668(15) 0.0171(6) Uani d 1
H H14 1.05983 0.188652 0.425342 0.02 Uiso calc 1
C C15 1.0708(5) 0.0651(2) 0.40762(15) 0.0197(6) Uani d 1
H H15 1.137344 0.050607 0.444133 0.024 Uiso calc 1
C C16 1.0194(5) 0.0007(2) 0.36519(16) 0.0211(7) Uani d 1
H H16 1.04999 -0.056041 0.374005 0.025 Uiso calc 1
C C17 0.9270(5) 0.0205(2) 0.31227(16) 0.0191(6) Uani d 1
H H17 0.893137 -0.022108 0.283952 0.023 Uiso calc 1
C C17A 0.8815(4) 0.1056(2) 0.29965(14) 0.0150(6) Uani d 1
C C21 0.6189(4) 0.0675(2) 0.43736(16) 0.0182(6) Uani d 1
H H21 0.676985 0.022658 0.459085 0.022 Uiso calc 1
N N22 0.6065(4) 0.14828(18) 0.45664(12) 0.0161(5) Uani d 1
C C22 0.6955(5) 0.1792(2) 0.51343(15) 0.0216(7) Uani d 1
H H22A 0.734725 0.237161 0.508343 0.032 Uiso calc 1
H H22B 0.79976 0.143911 0.525234 0.032 Uiso calc 1
H H22C 0.61138 0.17701 0.544551 0.032 Uiso calc 1
C C23 0.5132(4) 0.1952(2) 0.41441(14) 0.0153(6) Uani d 1
N N23A 0.4677(4) 0.14328(17) 0.36724(12) 0.0148(5) Uani d 1
C C24 0.3675(4) 0.1610(2) 0.31331(14) 0.0170(6) Uani d 1
H H24 0.320143 0.215412 0.305083 0.02 Uiso calc 1
C C25 0.3403(5) 0.0979(2) 0.27312(16) 0.0205(7) Uani d 1
H H25 0.274347 0.108817 0.23585 0.025 Uiso calc 1
C C26 0.4079(5) 0.0154(2) 0.28524(16) 0.0210(7) Uani d 1
H H26 0.38685 -0.0273 0.255977 0.025 Uiso calc 1
C C27 0.5020(5) -0.0026(2) 0.33805(16) 0.0199(6) Uani d 1
H H27 0.546507 -0.05758 0.34619 0.024 Uiso calc 1
C C27A 0.5324(4) 0.0626(2) 0.38099(15) 0.0155(6) Uani d 1
C C131 0.8898(4) 0.3228(2) 0.35385(14) 0.0147(6) Uani d 1
C C136 0.9174(5) 0.3981(2) 0.32441(14) 0.0164(6) Uani d 1
H H136 0.930694 0.398767 0.28266 0.02 Uiso calc 1
C C135 0.9251(5) 0.4717(2) 0.35712(16) 0.0201(7) Uani d 1
H H135 0.941632 0.524 0.338116 0.024 Uiso calc 1
C C134 0.9082(5) 0.4677(2) 0.41862(16) 0.0200(7) Uani d 1
H H134 0.911474 0.51718 0.442251 0.024 Uiso calc 1
C C133 0.8864(5) 0.3896(2) 0.44431(14) 0.0187(6) Uani d 1
H H133 0.87798 0.386788 0.486295 0.022 Uiso calc 1
N N132 0.8764(4) 0.31762(18) 0.41298(13) 0.0180(5) Uani d 1
C C231 0.4668(4) 0.2846(2) 0.41729(14) 0.0143(6) Uani d 1
C C236 0.4232(5) 0.3215(2) 0.47027(15) 0.0185(6) Uani d 1
H H236 0.421074 0.289572 0.505961 0.022 Uiso calc 1
C C235 0.3827(5) 0.4069(2) 0.46946(16) 0.0219(7) Uani d 1
H H235 0.35516 0.434543 0.505041 0.026 Uiso calc 1
C C234 0.3830(5) 0.4504(2) 0.41675(17) 0.0234(7) Uani d 1
H H234 0.355126 0.508481 0.415031 0.028 Uiso calc 1
C C233 0.4251(5) 0.4074(2) 0.36591(17) 0.0219(7) Uani d 1
H H233 0.423424 0.437845 0.329457 0.026 Uiso calc 1
N N232 0.4674(4) 0.32664(18) 0.36493(13) 0.0173(5) Uani d 1

loop_
_atom_site_aniso_label
_atom_site_aniso_U_11
_atom_site_aniso_U_22
_atom_site_aniso_U_33
_atom_site_aniso_U_12
_atom_site_aniso_U_13
_atom_site_aniso_U_23
Mn1 0.0153(2) 0.0128(2) 0.0146(2) 0.00108(18) 0.00254(17) 0.00018(17)
Cl1 0.0168(4) 0.0201(4) 0.0213(4) -0.0013(3) 0.0021(3) 0.0024(3)
Cl2 0.0175(3) 0.0190(4) 0.0177(3) 0.0041(3) 0.0019(3) -0.0019(3)
Cl3 0.0244(4) 0.0162(3) 0.0166(3) 0.0054(3) 0.0023(3) -0.0013(3)
Cl4 0.0271(4) 0.0148(3) 0.0200(4) 0.0001(3) 0.0054(3) 0.0025(3)
C11 0.0196(15) 0.0131(13) 0.0165(14) -0.0046(12) 0.0028(12) -0.0042(11)
N12 0.0161(13) 0.0110(11) 0.0176(12) -0.0003(10) 0.0018(10) -0.0003(9)
C12 0.0257(17) 0.0140(14) 0.0216(15) 0.0030(13) -0.0032(13) 0.0016(12)
C13 0.0131(13) 0.0138(14) 0.0163(14) -0.0017(11) 0.0044(11) -0.0008(11)
N13A 0.0145(12) 0.0124(11) 0.0152(12) -0.0005(10) 0.0041(10) -0.0004(9)
C14 0.0158(14) 0.0172(15) 0.0181(14) 0.0005(12) 0.0004(11) 0.0000(12)
C15 0.0204(16) 0.0178(15) 0.0212(15) 0.0031(13) 0.0043(12) 0.0043(12)
C16 0.0199(16) 0.0172(15) 0.0277(17) 0.0015(13) 0.0104(13) 0.0039(13)
C17 0.0195(16) 0.0125(14) 0.0260(16) -0.0007(12) 0.0068(13) -0.0016(12)
C17A 0.0147(14) 0.0135(14) 0.0172(14) -0.0015(11) 0.0035(11) -0.0030(11)
C21 0.0143(14) 0.0134(14) 0.0266(16) 0.0024(12) 0.0006(12) 0.0037(12)
N22 0.0155(12) 0.0166(12) 0.0164(12) 0.0005(11) 0.0022(10) 0.0013(10)
C22 0.0224(17) 0.0240(17) 0.0174(15) -0.0004(14) -0.0037(13) 0.0019(13)
C23 0.0151(14) 0.0169(14) 0.0144(13) -0.0005(12) 0.0044(11) -0.0005(11)
N23A 0.0132(12) 0.0130(12) 0.0182(12) -0.0010(10) 0.0011(10) -0.0003(10)
C24 0.0158(14) 0.0199(15) 0.0155(14) -0.0026(12) 0.0030(11) -0.0002(12)
C25 0.0198(16) 0.0217(16) 0.0201(15) -0.0083(14) 0.0026(12) -0.0015(13)
C26 0.0217(16) 0.0188(15) 0.0235(16) -0.0056(13) 0.0072(13) -0.0062(13)
C27 0.0191(16) 0.0128(14) 0.0286(17) -0.0009(12) 0.0057(13) -0.0008(12)
C27A 0.0125(13) 0.0133(13) 0.0205(15) -0.0002(11) 0.0007(11) -0.0003(11)
C131 0.0129(13) 0.0123(13) 0.0187(14) -0.0019(11) 0.0002(11) -0.0015(11)
C136 0.0181(15) 0.0146(14) 0.0168(14) -0.0008(12) 0.0029(12) -0.0005(11)
C135 0.0208(16) 0.0130(14) 0.0265(17) 0.0005(13) 0.0018(13) 0.0004(12)
C134 0.0217(16) 0.0117(14) 0.0264(17) 0.0010(12) 0.0020(13) -0.0057(12)
C133 0.0205(16) 0.0227(16) 0.0132(13) -0.0019(13) 0.0025(12) -0.0026(12)
N132 0.0182(13) 0.0152(13) 0.0212(13) -0.0017(11) 0.0052(11) -0.0015(10)
C231 0.0140(14) 0.0127(13) 0.0163(14) -0.0013(11) 0.0016(11) -0.0002(11)
C236 0.0203(16) 0.0177(15) 0.0186(15) -0.0012(13) 0.0074(12) 0.0013(12)
C235 0.0255(17) 0.0157(15) 0.0258(17) -0.0015(14) 0.0096(14) -0.0053(13)
C234 0.0253(17) 0.0121(14) 0.0338(19) -0.0001(13) 0.0085(15) -0.0013(13)
C233 0.0226(16) 0.0165(15) 0.0266(17) 0.0020(13) 0.0024(13) 0.0036(13)
N232 0.0164(13) 0.0148(12) 0.0207(13) -0.0007(11) 0.0015(10) 0.0010(10)

loop_
_atom_type_symbol
_atom_type_description
_atom_type_scat_dispersion_real
_atom_type_scat_dispersion_imag
_atom_type_scat_source
C C 0.0033 0.0016 'International Tables Vol C Tables 4.2.6.8 and 6.1.1.4'
H H 0 0 'International Tables Vol C Tables 4.2.6.8 and 6.1.1.4'
N N 0.0061 0.0033 'International Tables Vol C Tables 4.2.6.8 and 6.1.1.4'
Cl Cl 0.1484 0.1585 'International Tables Vol C Tables 4.2.6.8 and 6.1.1.4'
Mn Mn 0.3368 0.7283 'International Tables Vol C Tables 4.2.6.8 and 6.1.1.4'

loop_
_exptl_crystal_face_index_h
_exptl_crystal_face_index_k
_exptl_crystal_face_index_l
_exptl_crystal_face_perp_dist
0 1 -1 0.0501
0 -1 1 0.0332
0 0 -1 0.0676
0 0 1 0.0069
-1 0 0 0.1328
1 0 0 0.2232
0 1 1 0.02
0 -1 -1 0.0649

loop_
_geom_angle_atom_site_label_1
_geom_angle_atom_site_label_2
_geom_angle_atom_site_label_3
_geom_angle
_geom_angle_publ_flag
Cl1 Mn1 Cl2 108.62(3) y
Cl1 Mn1 Cl3 108.44(3) y
Cl2 Mn1 Cl3 108.51(3) y
Cl1 Mn1 Cl4 112.95(4) y
Cl2 Mn1 Cl4 110.60(3) y
Cl3 Mn1 Cl4 107.60(3) y
N12 C11 C17A 107.2(3) ?
N12 C11 H11 126.4 ?
C17A C11 H11 126.4 ?
C13 N12 C11 110.7(3) ?
C13 N12 C12 126.7(3) ?
C11 N12 C12 122.4(3) ?
N12 C12 H12A 109.5 ?
N12 C12 H12B 109.5 ?
H12A C12 H12B 109.5 ?
N12 C12 H12C 109.5 ?
H12A C12 H12C 109.5 ?
H12B C12 H12C 109.5 ?
N12 C13 N13A 106.6(3) ?
N12 C13 C131 127.8(3) ?
N13A C13 C131 125.6(3) ?
C13 N13A C14 129.9(3) ?
C13 N13A C17A 108.9(3) ?
C14 N13A C17A 121.2(3) ?
C15 C14 N13A 118.9(3) ?
C15 C14 H14 120.6 ?
N13A C14 H14 120.6 ?
C14 C15 C16 121.2(3) ?
C14 C15 H15 119.4 ?
C16 C15 H15 119.4 ?
C17 C16 C15 120.1(3) ?
C17 C16 H16 119.9 ?
C15 C16 H16 119.9 ?
C16 C17 C17A 119.4(3) ?
C16 C17 H17 120.3 ?
C17A C17 H17 120.3 ?
C11 C17A N13A 106.6(3) ?
C11 C17A C17 134.3(3) ?
N13A C17A C17 119.1(3) ?
N22 C21 C27A 107.8(3) ?
N22 C21 H21 126.1 ?
C27A C21 H21 126.1 ?
C23 N22 C21 110.2(3) ?
C23 N22 C22 126.1(3) ?
C21 N22 C22 123.5(3) ?
N22 C22 H22A 109.5 ?
N22 C22 H22B 109.5 ?
H22A C22 H22B 109.5 ?
N22 C22 H22C 109.5 ?
H22A C22 H22C 109.5 ?
H22B C22 H22C 109.5 ?
N22 C23 N23A 106.7(3) ?
N22 C23 C231 128.0(3) ?
N23A C23 C231 125.3(3) ?
C23 N23A C24 129.0(3) ?
C23 N23A C27A 109.2(3) ?
C24 N23A C27A 121.8(3) ?
C25 C24 N23A 117.7(3) ?
C25 C24 H24 121.1 ?
N23A C24 H24 121.1 ?
C24 C25 C26 121.8(3) ?
C24 C25 H25 119.1 ?
C26 C25 H25 119.1 ?
C27 C26 C25 120.8(3) ?
C27 C26 H26 119.6 ?
C25 C26 H26 119.6 ?
C26 C27 C27A 118.5(3) ?
C26 C27 H27 120.8 ?
C27A C27 H27 120.8 ?
C21 C27A N23A 106.1(3) ?
C21 C27A C27 134.5(3) ?
N23A C27A C27 119.4(3) ?
N132 C131 C136 123.3(3) ?
N132 C131 C13 115.1(3) ?
C136 C131 C13 121.7(3) ?
C135 C136 C131 118.7(3) ?
C135 C136 H136 120.6 ?
C131 C136 H136 120.6 ?
C136 C135 C134 118.8(3) ?
C136 C135 H135 120.6 ?
C134 C135 H135 120.6 ?
C133 C134 C135 118.3(3) ?
C133 C134 H134 120.8 ?
C135 C134 H134 120.8 ?
N132 C133 C134 123.5(3) ?
N132 C133 H133 118.2 ?
C134 C133 H133 118.2 ?
C131 N132 C133 117.3(3) ?
N232 C231 C236 123.4(3) ?
N232 C231 C23 115.1(3) ?
C236 C231 C23 121.5(3) ?
C231 C236 C235 118.0(3) ?
C231 C236 H236 121 ?
C235 C236 H236 121 ?
C234 C235 C236 119.3(3) ?
C234 C235 H235 120.4 ?
C236 C235 H235 120.4 ?
C235 C234 C233 118.4(3) ?
C235 C234 H234 120.8 ?
C233 C234 H234 120.8 ?
N232 C233 C234 124.3(3) ?
N232 C233 H233 117.8 ?
C234 C233 H233 117.8 ?
C233 N232 C231 116.6(3) ?

loop_
_geom_bond_atom_site_label_1
_geom_bond_atom_site_label_2
_geom_bond_distance
_geom_bond_publ_flag
Mn1 Cl1 2.3469(10) y
Mn1 Cl2 2.3585(9) y
Mn1 Cl3 2.3779(9) y
Mn1 Cl4 2.3941(9) y
C11 N12 1.366(4) ?
C11 C17A 1.375(5) ?
C11 H11 0.95 ?
N12 C13 1.352(4) ?
N12 C12 1.454(4) ?
C12 H12A 0.98 ?
C12 H12B 0.98 ?
C12 H12C 0.98 ?
C13 N13A 1.367(4) ?
C13 C131 1.465(4) ?
N13A C14 1.394(4) ?
N13A C17A 1.400(4) ?
C14 C15 1.357(5) ?
C14 H14 0.95 ?
C15 C16 1.430(5) ?
C15 H15 0.95 ?
C16 C17 1.359(5) ?
C16 H16 0.95 ?
C17 C17A 1.422(4) ?
C17 H17 0.95 ?
C21 N22 1.364(4) ?
C21 C27A 1.373(5) ?
C21 H21 0.95 ?
N22 C23 1.353(4) ?
N22 C22 1.471(4) ?
C22 H22A 0.98 ?
C22 H22B 0.98 ?
C22 H22C 0.98 ?
C23 N23A 1.364(4) ?
C23 C231 1.471(5) ?
N23A C24 1.396(4) ?
N23A C27A 1.400(4) ?
C24 C25 1.355(5) ?
C24 H24 0.95 ?
C25 C26 1.427(5) ?
C25 H25 0.95 ?
C26 C27 1.356(5) ?
C26 H26 0.95 ?
C27 C27A 1.423(5) ?
C27 H27 0.95 ?
C131 N132 1.341(4) ?
C131 C136 1.394(4) ?
C136 C135 1.383(5) ?
C136 H136 0.95 ?
C135 C134 1.397(5) ?
C135 H135 0.95 ?
C134 C133 1.388(5) ?
C134 H134 0.95 ?
C133 N132 1.344(4) ?
C133 H133 0.95 ?
C231 N232 1.353(4) ?
C231 C236 1.390(4) ?
C236 C235 1.394(5) ?
C236 H236 0.95 ?
C235 C234 1.371(5) ?
C235 H235 0.95 ?
C234 C233 1.389(5) ?
C234 H234 0.95 ?
C233 N232 1.327(4) ?
C233 H233 0.95 ?

loop_
_geom_hbond_atom_site_label_D
_geom_hbond_atom_site_label_H
_geom_hbond_atom_site_label_A
_geom_hbond_site_symmetry_A
_geom_hbond_distance_DH
_geom_hbond_distance_HA
_geom_hbond_distance_DA
_geom_hbond_angle_DHA
_geom_hbond_publ_flag
C12 H12B Cl2 . 0.98 2.79 3.746(4) 166.6 yes
C14 H14 N132 . 0.95 2.48 2.986(4) 113.6 .
C17 H17 Cl3 2_645 0.95 2.68 3.450(3) 138.8 yes
C21 H21 Cl4 2_645 0.95 2.82 3.625(3) 143.1 yes
C22 H22A Cl1 4_666 0.98 2.79 3.378(4) 119.5 yes
C24 H24 Cl3 . 0.95 2.64 3.450(4) 143.1 yes
C24 H24 N232 . 0.95 2.43 2.955(4) 114.5 .

loop_
_geom_torsion_atom_site_label_1
_geom_torsion_atom_site_label_2
_geom_torsion_atom_site_label_3
_geom_torsion_atom_site_label_4
_geom_torsion
C17A C11 N12 C13 0.7(4)
C17A C11 N12 C12 -176.4(3)
C11 N12 C13 N13A -0.5(4)
C12 N12 C13 N13A 176.5(3)
C11 N12 C13 C131 -178.6(3)
C12 N12 C13 C131 -1.6(5)
N12 C13 N13A C14 179.6(3)
C131 C13 N13A C14 -2.3(5)
N12 C13 N13A C17A 0.1(4)
C131 C13 N13A C17A 178.2(3)
C13 N13A C14 C15 179.8(3)
C17A N13A C14 C15 -0.8(5)
N13A C14 C15 C16 -0.7(5)
C14 C15 C16 C17 1.2(5)
C15 C16 C17 C17A -0.2(5)
N12 C11 C17A N13A -0.7(4)
N12 C11 C17A C17 178.3(4)
C13 N13A C17A C11 0.4(4)
C14 N13A C17A C11 -179.2(3)
C13 N13A C17A C17 -178.8(3)
C14 N13A C17A C17 1.7(5)
C16 C17 C17A C11 180.0(4)
C16 C17 C17A N13A -1.2(5)
C27A C21 N22 C23 0.5(4)
C27A C21 N22 C22 -175.1(3)
C21 N22 C23 N23A -0.7(4)
C22 N22 C23 N23A 174.7(3)
C21 N22 C23 C231 179.0(3)
C22 N22 C23 C231 -5.5(5)
N22 C23 N23A C24 178.3(3)
C231 C23 N23A C24 -1.5(5)
N22 C23 N23A C27A 0.7(4)
C231 C23 N23A C27A -179.1(3)
C23 N23A C24 C25 -179.9(3)
C27A N23A C24 C25 -2.6(5)
N23A C24 C25 C26 1.1(5)
C24 C25 C26 C27 0.3(5)
C25 C26 C27 C27A -0.3(5)
N22 C21 C27A N23A 0.0(4)
N22 C21 C27A C27 178.9(4)
C23 N23A C27A C21 -0.4(4)
C24 N23A C27A C21 -178.2(3)
C23 N23A C27A C27 -179.6(3)
C24 N23A C27A C27 2.6(5)
C26 C27 C27A C21 -180.0(4)
C26 C27 C27A N23A -1.1(5)
N12 C13 C131 N132 141.6(3)
N13A C13 C131 N132 -36.1(5)
N12 C13 C131 C136 -37.3(5)
N13A C13 C131 C136 144.9(3)
N132 C131 C136 C135 -2.4(5)
C13 C131 C136 C135 176.5(3)
C131 C136 C135 C134 1.1(5)
C136 C135 C134 C133 0.7(5)
C135 C134 C133 N132 -1.6(5)
C136 C131 N132 C133 1.6(5)
C13 C131 N132 C133 -177.3(3)
C134 C133 N132 C131 0.4(5)
N22 C23 C231 N232 144.4(3)
N23A C23 C231 N232 -35.8(5)
N22 C23 C231 C236 -36.6(5)
N23A C23 C231 C236 143.2(3)
N232 C231 C236 C235 -1.8(5)
C23 C231 C236 C235 179.3(3)
C231 C236 C235 C234 1.6(5)
C236 C235 C234 C233 -0.4(6)
C235 C234 C233 N232 -0.8(6)
C234 C233 N232 C231 0.7(5)
C236 C231 N232 C233 0.6(5)
C23 C231 N232 C233 179.6(3)

_cod_database_fobs_code 2243270
